data_7251221
loop_
_publ_author_name
'Saha, Subhajit'
'Bag, Soumya Ranjan'
'Akhir, Abdul'
'Saxena, Deepanshi'
'Maitra, Rahul'
'Chopra, Sidharth'
'Jana, Chandan K.'

_publ_section_title
;
 Metal-free stereoselective C(sp3)--H indolation of N-heterocycles to
 potent antimicrobial non-canonical tryp--pro hybrids
;
_journal_issue 1
_journal_name_full 'Green Chemistry'
_journal_page_first 365
_journal_page_last 374
_journal_paper_doi 10.1039/D5GC04622J
_journal_volume 28
_journal_year 2026
_chemical_absolute_configuration 2R,5S
_chemical_formula_moiety 'C26 H24 N2 O2'
_chemical_formula_sum 'C26 H24 N2 O2'
_chemical_formula_weight 396.47
_space_group_crystal_system monoclinic
_space_group_IT_number 4
_space_group_name_Hall 'P 2yb'
_space_group_name_H-M_alt 'P 1 21 1'
_atom_sites_solution_hydrogens geom
_atom_sites_solution_primary dual
_audit_creation_date 2025-01-23
_audit_creation_method
;
Olex2 1.5
(compiled 2023.03.06 svn.rbb2c1857 for OlexSys, GUI svn.r6748)
;
_audit_update_record
;
2025-01-29 deposited with the CCDC.	2025-11-04 downloaded from the CCDC.
;
_cell_angle_alpha 90
_cell_angle_beta 103.755(7)
_cell_angle_gamma 90
_cell_formula_units_Z 2
_cell_length_a 12.203(3)
_cell_length_b 7.0304(14)
_cell_length_c 12.614(3)
_cell_measurement_reflns_used 9440
_cell_measurement_temperature 298(2)
_cell_measurement_theta_max 26.90
_cell_measurement_theta_min 2.66
_cell_volume 1051.1(4)
_computing_cell_refinement 'SAINT V8.38A (Bruker, 2018)'
_computing_data_reduction 'SAINT V8.38A (Bruker, 2018)'
_computing_molecular_graphics 'Olex2 1.5 (Dolomanov et al., 2009)'
_computing_publication_material 'Olex2 1.5 (Dolomanov et al., 2009)'
_computing_structure_refinement 'XL  (Sheldrick, 2008)'
_computing_structure_solution 'SHELXT 2014/5 (Sheldrick, 2014)'
_diffrn_ambient_temperature 298.00
_diffrn_measured_fraction_theta_full 1.000
_diffrn_measured_fraction_theta_max 0.997
_diffrn_measurement_device_type 'Bruker APEX-II CCD'
_diffrn_measurement_method '\f and \w scans'
_diffrn_radiation_type MoK\a
_diffrn_radiation_wavelength 0.71073
_diffrn_reflns_av_R_equivalents 0.0427
_diffrn_reflns_av_unetI/netI 0.0253
_diffrn_reflns_Laue_measured_fraction_full 1.000
_diffrn_reflns_Laue_measured_fraction_max 0.997
_diffrn_reflns_limit_h_max 15
_diffrn_reflns_limit_h_min -15
_diffrn_reflns_limit_k_max 8
_diffrn_reflns_limit_k_min -9
_diffrn_reflns_limit_l_max 16
_diffrn_reflns_limit_l_min -16
_diffrn_reflns_number 27945
_diffrn_reflns_point_group_measured_fraction_full 0.999
_diffrn_reflns_point_group_measured_fraction_max 0.993
_diffrn_reflns_theta_full 25.242
_diffrn_reflns_theta_max 27.116
_diffrn_reflns_theta_min 1.662
_diffrn_source_current 1.4
_diffrn_source_power 0.07
_diffrn_source_voltage 50.0
_diffrn_standards_number 0
_exptl_absorpt_coefficient_mu 0.080
_exptl_absorpt_correction_T_max 0.7455
_exptl_absorpt_correction_T_min 0.6851
_exptl_absorpt_correction_type multi-scan
_exptl_absorpt_process_details
;
SADABS-2016/2 (Bruker,2016/2) was used for absorption correction.
wR2(int) was 0.1514 before and 0.0596 after correction.
The Ratio of minimum to maximum transmission is 0.9190.
The \l/2 correction factor is Not present.
;
_exptl_crystal_colour colorless
_exptl_crystal_density_diffrn 1.253
_exptl_crystal_description block
_exptl_crystal_F_000 420
_exptl_crystal_size_max 0.26
_exptl_crystal_size_mid 0.24
_exptl_crystal_size_min 0.22
_refine_diff_density_max 0.327
_refine_diff_density_min -0.396
_refine_diff_density_rms 0.103
_refine_ls_abs_structure_details
;
 Flack x determined using 1775 quotients [(I+)-(I-)]/[(I+)+(I-)]
 (Parsons, Flack and Wagner, Acta Cryst. B69 (2013) 249-259).
;
_refine_ls_abs_structure_Flack 0.2(3)
_refine_ls_extinction_method none
_refine_ls_goodness_of_fit_ref 1.141
_refine_ls_hydrogen_treatment constr
_refine_ls_matrix_type full
_refine_ls_number_parameters 273
_refine_ls_number_reflns 4616
_refine_ls_number_restraints 1
_refine_ls_restrained_S_all 1.141
_refine_ls_R_factor_all 0.0547
_refine_ls_R_factor_gt 0.0508
_refine_ls_shift/su_max 0.000
_refine_ls_shift/su_mean 0.000
_refine_ls_structure_factor_coef Fsqd
_refine_ls_weighting_details 'w=1/[\s^2^(Fo^2^)+(0.0769P)^2^+0.0406P] where P=(Fo^2^+2Fc^2^)/3'
_refine_ls_weighting_scheme calc
_refine_ls_wR_factor_gt 0.1203
_refine_ls_wR_factor_ref 0.1227
_reflns_Friedel_coverage 0.839
_reflns_Friedel_fraction_full 0.999
_reflns_Friedel_fraction_max 0.988
_reflns_number_gt 4167
_reflns_number_total 4616
_reflns_threshold_expression 'I > 2\s(I)'
_cod_data_source_file d5gc04622j2.cif
_cod_data_source_block ckj_ss_3-68a_0m_a
_cod_depositor_comments 'Adding full bibliography for 7251220--7251223.cif.'
_cod_database_code 7251221
_shelx_shelxl_version_number 2019/1
_shelx_space_group_comment
;
The symmetry employed for this shelxl refinement is uniquely defined
by the following loop, which should always be used as a source of
symmetry information in preference to the above space-group names.
They are only intended as comments.
;
_olex2_refinement_description
;
1. Fixed Uiso
 At 1.2 times of:
  All C(H) groups, All C(H,H) groups, All N(H) groups
 At 1.5 times of:
  All O(H) groups
2.a Ternary CH refined with riding coordinates:
 C003(H003), C145(H145), C00K(H00K)
2.b Secondary CH2 refined with riding coordinates:
 C00J(H00a,H00b), C00L(H00c,H00d), C00T(H00f,H00i)
2.c Aromatic/amide H refined with riding coordinates:
 N006(H006), C008(H008), C009(H009), C00E(H00E), C00G(H00G), C00H(H00H),
 C00N(H00N), C00O(H00O), C00P(H00P), C00Q(H00Q), C00R(H00R), C00S(H00S),
 C00U(H00U)
2.d Idealised tetrahedral OH refined as rotating group:
 O001(H001), O1(H1)
;
_olex2_submission_special_instructions 'No special instructions were received'

loop_
_space_group_symop_operation_xyz
'x, y, z'
'-x, y+1/2, -z'

loop_
_atom_site_label
_atom_site_type_symbol
_atom_site_fract_x
_atom_site_fract_y
_atom_site_fract_z
_atom_site_U_iso_or_equiv
_atom_site_adp_type
_atom_site_occupancy
_atom_site_site_symmetry_order
_atom_site_calc_flag
_atom_site_refinement_flags_posn
_atom_site_refinement_flags_adp
_atom_site_refinement_flags_occupancy
_atom_site_disorder_assembly
_atom_site_disorder_group
O001 O 0.99486(13) 0.4951(3) 0.35818(13) 0.0589(5) Uani 1 1 d . . . . .
H001 H 0.938420 0.432457 0.359188 0.088 Uiso 1 1 calc R U . . .
N002 N 0.76695(13) 0.4215(2) 0.29162(12) 0.0364(4) Uani 1 1 d . . . . .
C003 C 0.70806(16) 0.5956(3) 0.31083(16) 0.0401(4) Uani 1 1 d . . . . .
H003 H 0.749796 0.702861 0.290070 0.048 Uiso 1 1 calc R U . . .
C145 C 0.79577(16) 0.4185(3) 0.18440(15) 0.0386(4) Uani 1 1 d . . . . .
H145 H 0.727438 0.444839 0.127472 0.046 Uiso 1 1 calc R U . . .
O1 O 0.88136(17) 0.1504(4) 0.43909(18) 0.0907(8) Uani 1 1 d . . . . .
H1 H 0.907009 0.078920 0.490371 0.136 Uiso 1 1 calc R U . . .
N006 N 0.9264(2) 0.8956(4) -0.0244(2) 0.0716(7) Uani 1 1 d . . . . .
H006 H 0.964473 0.981542 -0.048364 0.086 Uiso 1 1 calc R U . . .
C146 C 0.70459(18) 0.6261(3) 0.42906(18) 0.0449(5) Uani 1 1 d . . . . .
C008 C 0.7928(2) 0.6320(4) 0.5208(2) 0.0572(6) Uani 1 1 d . . . . .
H008 H 0.866470 0.609300 0.515622 0.069 Uiso 1 1 calc R U . . .
C009 C 1.0499(2) 0.8400(4) 0.1624(3) 0.0653(7) Uani 1 1 d . . . . .
H009 H 1.104835 0.929029 0.157368 0.078 Uiso 1 1 calc R U . . .
C00A C 0.9573(2) 0.8117(4) 0.0769(2) 0.0570(6) Uani 1 1 d . . . . .
C00B C 0.58447(18) 0.6223(4) 0.25202(19) 0.0514(5) Uani 1 1 d . . . . .
C00C C 0.88314(16) 0.5654(3) 0.17788(16) 0.0393(4) Uani 1 1 d . . . . .
C00D C 0.97705(17) 0.5960(3) 0.26260(18) 0.0474(5) Uani 1 1 d . . . . .
C00E C 1.05889(19) 0.7337(4) 0.2545(2) 0.0641(7) Uani 1 1 d . . . . .
H00E H 1.120291 0.752310 0.313365 0.077 Uiso 1 1 calc R U . . .
C00F C 0.87299(18) 0.6772(3) 0.08297(17) 0.0443(5) Uani 1 1 d . . . . .
C00G C 0.7906(2) 0.6872(4) -0.01965(19) 0.0555(6) Uani 1 1 d . . . . .
H00G H 0.724953 0.615372 -0.040457 0.067 Uiso 1 1 calc R U . . .
C00H C 0.8274(3) 0.8227(5) -0.0804(2) 0.0700(8) Uani 1 1 d . . . . .
H00H H 0.789692 0.859462 -0.150376 0.084 Uiso 1 1 calc R U . . .
C00I C 0.52040(19) 0.6623(3) 0.3268(2) 0.0534(6) Uani 1 1 d . . . . .
C00J C 0.7642(2) 0.1621(3) 0.42343(19) 0.0545(6) Uani 1 1 d . . . . .
H00A H 0.745168 0.247876 0.476568 0.065 Uiso 1 1 calc R U . . .
H00B H 0.733214 0.037716 0.432306 0.065 Uiso 1 1 calc R U . . .
C00K C 0.7159(2) 0.2359(3) 0.30864(19) 0.0493(5) Uani 1 1 d . . . . .
H00K H 0.633992 0.250085 0.296398 0.059 Uiso 1 1 calc R U . . .
C00L C 0.8297(3) 0.2117(3) 0.1749(2) 0.0590(6) Uani 1 1 d . . . . .
H00C H 0.824723 0.176662 0.099531 0.071 Uiso 1 1 calc R U . . .
H00D H 0.905634 0.187580 0.217673 0.071 Uiso 1 1 calc R U . . .
C00M C 0.5945(2) 0.6637(4) 0.4368(2) 0.0550(6) Uani 1 1 d . . . . .
C00N C 0.5337(3) 0.6276(7) 0.1419(2) 0.0882(12) Uani 1 1 d . . . . .
H00N H 0.575571 0.604218 0.090595 0.106 Uiso 1 1 calc R U . . .
C00O C 0.7695(3) 0.6725(5) 0.6207(2) 0.0778(9) Uani 1 1 d . . . . .
H00O H 0.828194 0.678064 0.683022 0.093 Uiso 1 1 calc R U . . .
C00P C 0.3571(3) 0.7043(6) 0.1827(3) 0.0916(11) Uani 1 1 d . . . . .
H00P H 0.280481 0.730141 0.158709 0.110 Uiso 1 1 calc R U . . .
C00Q C 0.4195(3) 0.6680(9) 0.1089(3) 0.1120(17) Uani 1 1 d . . . . .
H00Q H 0.384905 0.670447 0.034842 0.134 Uiso 1 1 calc R U . . .
C00R C 0.4062(2) 0.7031(5) 0.2917(3) 0.0756(8) Uani 1 1 d . . . . .
H00R H 0.363601 0.729384 0.342015 0.091 Uiso 1 1 calc R U . . .
C00S C 0.6604(3) 0.7045(7) 0.6286(3) 0.0911(11) Uani 1 1 d . . . . .
H00S H 0.646319 0.728427 0.696606 0.109 Uiso 1 1 calc R U . . .
C00T C 0.7431(3) 0.1068(4) 0.2207(2) 0.0817(10) Uani 1 1 d . . . . .
H00F H 0.773208 -0.013812 0.252048 0.098 Uiso 1 1 calc R U . . .
H00I H 0.675633 0.082412 0.163802 0.098 Uiso 1 1 calc R U . . .
C00U C 0.5719(3) 0.7017(6) 0.5376(3) 0.0835(10) Uani 1 1 d . . . . .
H00U H 0.498575 0.724718 0.543510 0.100 Uiso 1 1 calc R U . . .

loop_
_atom_site_aniso_label
_atom_site_aniso_U_11
_atom_site_aniso_U_22
_atom_site_aniso_U_33
_atom_site_aniso_U_23
_atom_site_aniso_U_13
_atom_site_aniso_U_12
O001 0.0415(8) 0.0713(11) 0.0569(9) -0.0018(8) -0.0021(7) -0.0059(8)
N002 0.0394(8) 0.0303(7) 0.0391(8) 0.0040(6) 0.0085(6) -0.0011(7)
C003 0.0400(9) 0.0345(10) 0.0481(10) 0.0093(8) 0.0152(8) 0.0034(8)
C145 0.0422(10) 0.0356(9) 0.0366(9) -0.0003(8) 0.0064(7) -0.0002(8)
O1 0.0693(12) 0.118(2) 0.0840(14) 0.0531(14) 0.0158(10) 0.0283(13)
N006 0.1059(19) 0.0544(12) 0.0732(14) 0.0051(11) 0.0586(14) -0.0058(13)
C146 0.0505(11) 0.0333(10) 0.0535(11) -0.0012(8) 0.0174(9) -0.0017(8)
C008 0.0616(13) 0.0508(13) 0.0573(13) -0.0081(11) 0.0101(10) 0.0033(11)
C009 0.0576(14) 0.0568(15) 0.0947(19) -0.0156(14) 0.0440(14) -0.0172(12)
C00A 0.0690(15) 0.0425(11) 0.0756(15) -0.0075(12) 0.0491(13) -0.0050(11)
C00B 0.0443(10) 0.0538(12) 0.0562(12) 0.0116(10) 0.0118(9) 0.0096(10)
C00C 0.0368(9) 0.0387(10) 0.0449(10) -0.0066(8) 0.0149(8) 0.0005(8)
C00D 0.0376(10) 0.0518(13) 0.0540(12) -0.0086(10) 0.0132(9) -0.0009(9)
C00E 0.0397(11) 0.0735(17) 0.0814(17) -0.0194(15) 0.0193(11) -0.0131(12)
C00F 0.0524(11) 0.0379(10) 0.0505(11) -0.0059(9) 0.0282(9) 0.0005(9)
C00G 0.0716(15) 0.0549(14) 0.0443(11) 0.0027(10) 0.0222(10) 0.0034(12)
C00H 0.106(2) 0.0593(15) 0.0525(13) 0.0071(12) 0.0348(14) 0.0009(16)
C00I 0.0450(11) 0.0467(12) 0.0719(14) 0.0030(11) 0.0207(10) 0.0013(9)
C00J 0.0679(14) 0.0402(11) 0.0565(12) 0.0155(10) 0.0173(10) 0.0030(10)
C00K 0.0533(12) 0.0380(11) 0.0536(12) 0.0097(9) 0.0067(9) -0.0093(9)
C00L 0.0842(17) 0.0403(12) 0.0516(13) -0.0093(10) 0.0147(12) 0.0027(12)
C00M 0.0572(13) 0.0479(12) 0.0661(14) -0.0056(11) 0.0267(11) -0.0021(10)
C00N 0.0649(16) 0.138(3) 0.0585(15) 0.0182(19) 0.0086(12) 0.041(2)
C00O 0.097(2) 0.076(2) 0.0560(15) -0.0178(14) 0.0094(14) 0.0080(17)
C00P 0.0449(13) 0.110(3) 0.112(3) 0.008(2) 0.0031(15) 0.0230(16)
C00Q 0.071(2) 0.176(5) 0.078(2) 0.014(3) -0.0055(16) 0.048(3)
C00R 0.0466(13) 0.085(2) 0.099(2) -0.0005(18) 0.0248(14) 0.0089(14)
C00S 0.109(3) 0.109(3) 0.0627(17) -0.0256(18) 0.0349(17) 0.004(2)
C00T 0.145(3) 0.0388(13) 0.0625(15) -0.0062(12) 0.0264(17) -0.0275(16)
C00U 0.0795(19) 0.101(3) 0.083(2) -0.0146(19) 0.0438(17) 0.0098(19)

loop_
_atom_type_symbol
_atom_type_description
_atom_type_scat_dispersion_real
_atom_type_scat_dispersion_imag
_atom_type_scat_source
C C 0.0033 0.0016 'International Tables Vol C Tables 4.2.6.8 and 6.1.1.4'
H H 0.0000 0.0000 'International Tables Vol C Tables 4.2.6.8 and 6.1.1.4'
N N 0.0061 0.0033 'International Tables Vol C Tables 4.2.6.8 and 6.1.1.4'
O O 0.0106 0.0060 'International Tables Vol C Tables 4.2.6.8 and 6.1.1.4'

loop_
_geom_angle_atom_site_label_1
_geom_angle_atom_site_label_2
_geom_angle_atom_site_label_3
_geom_angle
_geom_angle_site_symmetry_1
_geom_angle_site_symmetry_3
_geom_angle_publ_flag
C00D O001 H001 109.5 . . ?
C003 N002 C145 113.31(15) . . ?
C003 N002 C00K 118.08(15) . . ?
C145 N002 C00K 108.63(16) . . ?
N002 C003 H003 106.9 . . ?
N002 C003 C146 114.16(16) . . ?
N002 C003 C00B 119.25(19) . . ?
C146 C003 H003 106.9 . . ?
C146 C003 C00B 101.84(17) . . ?
C00B C003 H003 106.9 . . ?
N002 C145 H145 108.8 . . ?
N002 C145 C00C 111.56(15) . . ?
N002 C145 C00L 102.35(17) . . ?
C00C C145 H145 108.8 . . ?
C00C C145 C00L 116.25(18) . . ?
C00L C145 H145 108.8 . . ?
C00J O1 H1 109.5 . . ?
C00A N006 H006 125.1 . . ?
C00H N006 H006 125.1 . . ?
C00H N006 C00A 109.7(2) . . ?
C008 C146 C003 129.00(19) . . ?
C008 C146 C00M 120.5(2) . . ?
C00M C146 C003 110.4(2) . . ?
C146 C008 H008 120.6 . . ?
C146 C008 C00O 118.7(2) . . ?
C00O C008 H008 120.6 . . ?
C00A C009 H009 120.9 . . ?
C00E C009 H009 120.9 . . ?
C00E C009 C00A 118.2(2) . . ?
N006 C00A C009 131.1(2) . . ?
N006 C00A C00F 107.2(2) . . ?
C009 C00A C00F 121.7(2) . . ?
C00I C00B C003 110.2(2) . . ?
C00N C00B C003 130.4(2) . . ?
C00N C00B C00I 119.2(2) . . ?
C00D C00C C145 122.21(18) . . ?
C00D C00C C00F 117.19(19) . . ?
C00F C00C C145 120.60(18) . . ?
O001 C00D C00C 121.8(2) . . ?
O001 C00D C00E 116.8(2) . . ?
C00C C00D C00E 121.4(2) . . ?
C009 C00E C00D 121.5(2) . . ?
C009 C00E H00E 119.3 . . ?
C00D C00E H00E 119.3 . . ?
C00A C00F C00C 120.0(2) . . ?
C00A C00F C00G 106.3(2) . . ?
C00C C00F C00G 133.7(2) . . ?
C00F C00G H00G 126.7 . . ?
C00H C00G C00F 106.6(2) . . ?
C00H C00G H00G 126.7 . . ?
N006 C00H C00G 110.2(3) . . ?
N006 C00H H00H 124.9 . . ?
C00G C00H H00H 124.9 . . ?
C00B C00I C00M 108.9(2) . . ?
C00R C00I C00B 120.6(3) . . ?
C00R C00I C00M 130.4(2) . . ?
O1 C00J H00A 110.1 . . ?
O1 C00J H00B 110.1 . . ?
O1 C00J C00K 107.86(19) . . ?
H00A C00J H00B 108.4 . . ?
C00K C00J H00A 110.1 . . ?
C00K C00J H00B 110.1 . . ?
N002 C00K C00J 110.93(18) . . ?
N002 C00K H00K 109.6 . . ?
N002 C00K C00T 104.29(18) . . ?
C00J C00K H00K 109.6 . . ?
C00J C00K C00T 112.8(2) . . ?
C00T C00K H00K 109.6 . . ?
C145 C00L H00C 111.4 . . ?
C145 C00L H00D 111.4 . . ?
H00C C00L H00D 109.2 . . ?
C00T C00L C145 102.0(2) . . ?
C00T C00L H00C 111.4 . . ?
C00T C00L H00D 111.4 . . ?
C146 C00M C00I 108.7(2) . . ?
C00U C00M C146 120.3(3) . . ?
C00U C00M C00I 131.0(2) . . ?
C00B C00N H00N 120.4 . . ?
C00B C00N C00Q 119.1(3) . . ?
C00Q C00N H00N 120.4 . . ?
C008 C00O H00O 119.7 . . ?
C00S C00O C008 120.7(3) . . ?
C00S C00O H00O 119.7 . . ?
C00Q C00P H00P 119.8 . . ?
C00Q C00P C00R 120.4(3) . . ?
C00R C00P H00P 119.8 . . ?
C00N C00Q H00Q 119.3 . . ?
C00P C00Q C00N 121.3(3) . . ?
C00P C00Q H00Q 119.3 . . ?
C00I C00R H00R 120.3 . . ?
C00P C00R C00I 119.4(3) . . ?
C00P C00R H00R 120.3 . . ?
C00O C00S H00S 119.4 . . ?
C00U C00S C00O 121.2(3) . . ?
C00U C00S H00S 119.4 . . ?
C00K C00T H00F 110.5 . . ?
C00K C00T H00I 110.5 . . ?
C00L C00T C00K 106.2(2) . . ?
C00L C00T H00F 110.5 . . ?
C00L C00T H00I 110.5 . . ?
H00F C00T H00I 108.7 . . ?
C00M C00U H00U 120.7 . . ?
C00S C00U C00M 118.6(3) . . ?
C00S C00U H00U 120.7 . . ?

loop_
_geom_bond_atom_site_label_1
_geom_bond_atom_site_label_2
_geom_bond_distance
_geom_bond_site_symmetry_2
_geom_bond_publ_flag
O001 H001 0.8200 . ?
O001 C00D 1.371(3) . ?
N002 C003 1.468(3) . ?
N002 C145 1.476(2) . ?
N002 C00K 1.484(3) . ?
C003 H003 0.9800 . ?
C003 C146 1.517(3) . ?
C003 C00B 1.526(3) . ?
C145 H145 0.9800 . ?
C145 C00C 1.500(3) . ?
C145 C00L 1.524(3) . ?
O1 H1 0.8200 . ?
O1 C00J 1.398(3) . ?
N006 H006 0.8600 . ?
N006 C00A 1.376(4) . ?
N006 C00H 1.346(4) . ?
C146 C008 1.381(3) . ?
C146 C00M 1.395(3) . ?
C008 H008 0.9300 . ?
C008 C00O 1.385(4) . ?
C009 H009 0.9300 . ?
C009 C00A 1.379(4) . ?
C009 C00E 1.364(4) . ?
C00A C00F 1.413(3) . ?
C00B C00I 1.390(3) . ?
C00B C00N 1.380(4) . ?
C00C C00D 1.385(3) . ?
C00C C00F 1.413(3) . ?
C00D C00E 1.412(3) . ?
C00E H00E 0.9300 . ?
C00F C00G 1.440(3) . ?
C00G H00G 0.9300 . ?
C00G C00H 1.364(4) . ?
C00H H00H 0.9300 . ?
C00I C00M 1.465(4) . ?
C00I C00R 1.388(4) . ?
C00J H00A 0.9700 . ?
C00J H00B 0.9700 . ?
C00J C00K 1.519(3) . ?
C00K H00K 0.9800 . ?
C00K C00T 1.529(4) . ?
C00L H00C 0.9700 . ?
C00L H00D 0.9700 . ?
C00L C00T 1.512(4) . ?
C00M C00U 1.389(4) . ?
C00N H00N 0.9300 . ?
C00N C00Q 1.385(4) . ?
C00O H00O 0.9300 . ?
C00O C00S 1.377(5) . ?
C00P H00P 0.9300 . ?
C00P C00Q 1.360(5) . ?
C00P C00R 1.362(5) . ?
C00Q H00Q 0.9300 . ?
C00R H00R 0.9300 . ?
C00S H00S 0.9300 . ?
C00S C00U 1.376(5) . ?
C00T H00F 0.9700 . ?
C00T H00I 0.9700 . ?
C00U H00U 0.9300 . ?

loop_
_geom_torsion_atom_site_label_1
_geom_torsion_atom_site_label_2
_geom_torsion_atom_site_label_3
_geom_torsion_atom_site_label_4
_geom_torsion
_geom_torsion_site_symmetry_1
_geom_torsion_site_symmetry_2
_geom_torsion_site_symmetry_3
_geom_torsion_site_symmetry_4
_geom_torsion_publ_flag
O001 C00D C00E C009 179.1(2) . . . . ?
N002 C003 C146 C008 54.8(3) . . . . ?
N002 C003 C146 C00M -129.5(2) . . . . ?
N002 C003 C00B C00I 126.6(2) . . . . ?
N002 C003 C00B C00N -59.2(4) . . . . ?
N002 C145 C00C C00D 43.4(2) . . . . ?
N002 C145 C00C C00F -137.41(18) . . . . ?
N002 C145 C00L C00T 40.4(2) . . . . ?
N002 C00K C00T C00L 12.4(3) . . . . ?
C003 N002 C145 C00C 67.4(2) . . . . ?
C003 N002 C145 C00L -167.57(17) . . . . ?
C003 N002 C00K C00J -93.7(2) . . . . ?
C003 N002 C00K C00T 144.6(2) . . . . ?
C003 C146 C008 C00O 176.5(3) . . . . ?
C003 C146 C00M C00I -0.5(3) . . . . ?
C003 C146 C00M C00U -178.2(3) . . . . ?
C003 C00B C00I C00M -0.3(3) . . . . ?
C003 C00B C00I C00R 176.2(3) . . . . ?
C003 C00B C00N C00Q -175.3(4) . . . . ?
C145 N002 C003 C146 -164.89(16) . . . . ?
C145 N002 C003 C00B 74.5(2) . . . . ?
C145 N002 C00K C00J 135.52(19) . . . . ?
C145 N002 C00K C00T 13.8(2) . . . . ?
C145 C00C C00D O001 -0.8(3) . . . . ?
C145 C00C C00D C00E 179.4(2) . . . . ?
C145 C00C C00F C00A -178.46(18) . . . . ?
C145 C00C C00F C00G 0.6(3) . . . . ?
C145 C00L C00T C00K -32.6(3) . . . . ?
O1 C00J C00K N002 -56.8(3) . . . . ?
O1 C00J C00K C00T 59.8(3) . . . . ?
N006 C00A C00F C00C 178.86(19) . . . . ?
N006 C00A C00F C00G -0.4(2) . . . . ?
C146 C003 C00B C00I 0.0(3) . . . . ?
C146 C003 C00B C00N 174.1(4) . . . . ?
C146 C008 C00O C00S 0.6(5) . . . . ?
C146 C00M C00U C00S 1.1(5) . . . . ?
C008 C146 C00M C00I 175.6(2) . . . . ?
C008 C146 C00M C00U -2.1(4) . . . . ?
C008 C00O C00S C00U -1.5(6) . . . . ?
C009 C00A C00F C00C -0.9(3) . . . . ?
C009 C00A C00F C00G 179.9(2) . . . . ?
C00A N006 C00H C00G -1.0(3) . . . . ?
C00A C009 C00E C00D 1.0(4) . . . . ?
C00A C00F C00G C00H -0.2(3) . . . . ?
C00B C003 C146 C008 -175.3(2) . . . . ?
C00B C003 C146 C00M 0.3(2) . . . . ?
C00B C00I C00M C146 0.5(3) . . . . ?
C00B C00I C00M C00U 177.8(3) . . . . ?
C00B C00I C00R C00P -0.2(5) . . . . ?
C00B C00N C00Q C00P 0.6(8) . . . . ?
C00C C145 C00L C00T 162.2(2) . . . . ?
C00C C00D C00E C009 -1.1(4) . . . . ?
C00C C00F C00G C00H -179.3(2) . . . . ?
C00D C00C C00F C00A 0.7(3) . . . . ?
C00D C00C C00F C00G 179.7(2) . . . . ?
C00E C009 C00A N006 -179.6(3) . . . . ?
C00E C009 C00A C00F 0.0(4) . . . . ?
C00F C00C C00D O001 180.00(19) . . . . ?
C00F C00C C00D C00E 0.2(3) . . . . ?
C00F C00G C00H N006 0.7(3) . . . . ?
C00H N006 C00A C009 -179.4(3) . . . . ?
C00H N006 C00A C00F 0.9(3) . . . . ?
C00I C00B C00N C00Q -1.5(6) . . . . ?
C00I C00M C00U C00S -175.9(3) . . . . ?
C00J C00K C00T C00L -108.1(3) . . . . ?
C00K N002 C003 C146 66.5(2) . . . . ?
C00K N002 C003 C00B -54.1(2) . . . . ?
C00K N002 C145 C00C -159.23(16) . . . . ?
C00K N002 C145 C00L -34.2(2) . . . . ?
C00L C145 C00C C00D -73.4(2) . . . . ?
C00L C145 C00C C00F 105.8(2) . . . . ?
C00M C146 C008 C00O 1.2(4) . . . . ?
C00M C00I C00R C00P 175.5(3) . . . . ?
C00N C00B C00I C00M -175.2(3) . . . . ?
C00N C00B C00I C00R 1.3(5) . . . . ?
C00O C00S C00U C00M 0.7(6) . . . . ?
C00Q C00P C00R C00I -0.7(7) . . . . ?
C00R C00I C00M C146 -175.6(3) . . . . ?
C00R C00I C00M C00U 1.7(5) . . . . ?
C00R C00P C00Q C00N 0.5(9) . . . . ?
